data_1559007
loop_
_publ_author_name
'Qi, Changxing'
'Tan, Xiaosheng'
'Shi, Zhengyi'
'Feng, Hao'
'Sun, Lingjuan'
'Hu, Zhengxi'
'Chen, Gang'
'Zhang, Yonghui'

_publ_section_title
;
 Discovery of an Oxepine-Containing Diketopiperazine Derivative Active
 against Concanavalin A-Induced Hepatitis.
;
_journal_issue 9
_journal_name_full 'Journal of natural products'
_journal_page_first 2672
_journal_page_last 2678
_journal_paper_doi 10.1021/acs.jnatprod.0c00558
_journal_volume 83
_journal_year 2020
_chemical_absolute_configuration ad
_chemical_formula_sum 'C27 H31 N3 O5'
_chemical_formula_weight 477.55
_space_group_crystal_system monoclinic
_space_group_IT_number 5
_space_group_name_Hall 'C 2y'
_space_group_name_H-M_alt 'C 1 2 1'
_atom_sites_solution_hydrogens geom
_audit_creation_method SHELXL-2014/7
_cell_angle_alpha 90
_cell_angle_beta 106.69
_cell_angle_gamma 90
_cell_formula_units_Z 4
_cell_length_a 35.8230(2)
_cell_length_b 6.493
_cell_length_c 11.16740(10)
_cell_measurement_reflns_used 24156
_cell_measurement_temperature 293(2)
_cell_measurement_theta_max 73.55
_cell_measurement_theta_min 2.572
_cell_volume 2488.10(3)
_computing_structure_refinement 'SHELXL-2014/7 (Sheldrick, 2014)'
_diffrn_ambient_temperature 293(2)
_diffrn_measured_fraction_theta_full 1.000
_diffrn_measured_fraction_theta_max 0.990
_diffrn_measurement_device_type CCD
_diffrn_radiation_type CuK\a
_diffrn_radiation_wavelength 1.54178
_diffrn_reflns_av_R_equivalents 0.0256
_diffrn_reflns_av_unetI/netI 0.0150
_diffrn_reflns_Laue_measured_fraction_full 1.000
_diffrn_reflns_Laue_measured_fraction_max 0.990
_diffrn_reflns_limit_h_max 44
_diffrn_reflns_limit_h_min -44
_diffrn_reflns_limit_k_max 8
_diffrn_reflns_limit_k_min -8
_diffrn_reflns_limit_l_max 13
_diffrn_reflns_limit_l_min -13
_diffrn_reflns_number 29453
_diffrn_reflns_point_group_measured_fraction_full 1.000
_diffrn_reflns_point_group_measured_fraction_max 0.979
_diffrn_reflns_theta_full 67.679
_diffrn_reflns_theta_max 73.951
_diffrn_reflns_theta_min 2.575
_exptl_absorpt_coefficient_mu 0.721
_exptl_absorpt_correction_type multi-scan
_exptl_absorpt_process_details sadabs
_exptl_crystal_colour colorless
_exptl_crystal_density_diffrn 1.275
_exptl_crystal_description block
_exptl_crystal_F_000 1016
_exptl_crystal_size_max 0.220
_exptl_crystal_size_mid 0.200
_exptl_crystal_size_min 0.180
_exptl_transmission_factor_max 0.864
_exptl_transmission_factor_min 0.864
_refine_diff_density_max 0.131
_refine_diff_density_min -0.196
_refine_diff_density_rms 0.037
_refine_ls_abs_structure_details
;
 Flack x determined using 2160 quotients [(I+)-(I-)]/[(I+)+(I-)]
 (Parsons, Flack and Wagner, Acta Cryst. B69 (2013) 249-259).
;
_refine_ls_abs_structure_Flack -0.06(4)
_refine_ls_extinction_method none
_refine_ls_goodness_of_fit_ref 1.056
_refine_ls_hydrogen_treatment constr
_refine_ls_matrix_type full
_refine_ls_number_parameters 320
_refine_ls_number_reflns 4920
_refine_ls_number_restraints 1
_refine_ls_restrained_S_all 1.056
_refine_ls_R_factor_all 0.0254
_refine_ls_R_factor_gt 0.0252
_refine_ls_shift/su_max 0.000
_refine_ls_shift/su_mean 0.000
_refine_ls_structure_factor_coef Fsqd
_refine_ls_weighting_details 'w=1/[\s^2^(Fo^2^)+(0.0388P)^2^+0.7225P] where P=(Fo^2^+2Fc^2^)/3'
_refine_ls_weighting_scheme calc
_refine_ls_wR_factor_gt 0.0665
_refine_ls_wR_factor_ref 0.0666
_reflns_Friedel_coverage 0.810
_reflns_Friedel_fraction_full 1.000
_reflns_Friedel_fraction_max 0.967
_reflns_number_gt 4872
_reflns_number_total 4920
_reflns_threshold_expression 'I > 2\s(I)'
_cod_data_source_file np0c00558_si_002.cif
_cod_data_source_block 1_a
_cod_depositor_comments
;
The following automatic conversions were performed:

data item '_chemical_absolute_configuration' value 'AD' was changed
to 'ad' in accordance with the
/home/data/users/saulius/crontab/automatic-downloads/rss-feeds/ACS/lib/dictionaries/cif_core.dic
dictionary named 'cif_core.dic' version 2.4.2 last updated on
2011-04-26.

Automatic conversion script
Id: cif_fix_values 7556 2019-12-06 15:28:31Z antanas 

 Adding full bibliography for 1559007.cif.
;
_cod_original_cell_volume 2488.07(3)
_cod_original_sg_symbol_H-M 'C 2'
_cod_database_code 1559007
_shelx_shelxl_version_number 2014/7
_shelx_space_group_comment
;
The symmetry employed for this shelxl refinement is uniquely defined
by the following loop, which should always be used as a source of
symmetry information in preference to the above space-group names.
They are only intended as comments.
;
_shelx_estimated_absorpt_t_min 0.857
_shelx_estimated_absorpt_t_max 0.881

loop_
_space_group_symop_operation_xyz
'x, y, z'
'-x, y, -z'
'x+1/2, y+1/2, z'
'-x+1/2, y+1/2, -z'

loop_
_atom_site_label
_atom_site_type_symbol
_atom_site_fract_x
_atom_site_fract_y
_atom_site_fract_z
_atom_site_U_iso_or_equiv
_atom_site_adp_type
_atom_site_occupancy
_atom_site_site_symmetry_order
_atom_site_calc_flag
_atom_site_refinement_flags_posn
_atom_site_refinement_flags_adp
_atom_site_refinement_flags_occupancy
_atom_site_disorder_assembly
_atom_site_disorder_group
C1 C 0.30191(5) 0.2628(4) 0.10895(16) 0.0379(5) Uani 1 1 d . . . . .
H1A H 0.3132 0.3981 0.1183 0.057 Uiso 1 1 calc R U . . .
H1B H 0.2771 0.2657 0.0462 0.057 Uiso 1 1 calc R U . . .
H1C H 0.3190 0.1685 0.0842 0.057 Uiso 1 1 calc R U . . .
C2 C 0.27435(5) -0.0098(3) 0.21865(17) 0.0355(4) Uani 1 1 d . . . . .
H2A H 0.2872 -0.1096 0.1809 0.053 Uiso 1 1 calc R U . . .
H2B H 0.2482 0.0102 0.1665 0.053 Uiso 1 1 calc R U . . .
H2C H 0.2738 -0.0581 0.2994 0.053 Uiso 1 1 calc R U . . .
C3 C 0.29629(4) 0.1930(3) 0.23315(15) 0.0277(4) Uani 1 1 d . . . . .
C4 C 0.27949(4) 0.3681(3) 0.29544(15) 0.0263(4) Uani 1 1 d . . . . .
H4 H 0.2618 0.4545 0.2322 0.032 Uiso 1 1 calc R U . . .
C5 C 0.26102(4) 0.3079(3) 0.39633(15) 0.0262(3) Uani 1 1 d . . . . .
H5A H 0.2552 0.4307 0.4371 0.031 Uiso 1 1 calc R U . . .
H5B H 0.2367 0.2358 0.3591 0.031 Uiso 1 1 calc R U . . .
C6 C 0.34022(4) 0.3154(2) 0.41379(14) 0.0189(3) Uani 1 1 d . . . . .
C7 C 0.32738(4) 0.2313(2) 0.52552(14) 0.0198(3) Uani 1 1 d . . . . .
C8 C 0.34867(4) 0.0398(2) 0.58190(14) 0.0214(3) Uani 1 1 d . . . . .
H8 H 0.3622 -0.0347 0.5367 0.026 Uiso 1 1 calc R U . . .
C9 C 0.34873(4) -0.0269(3) 0.69508(15) 0.0244(3) Uani 1 1 d . . . . .
H9 H 0.3624 -0.1479 0.7225 0.029 Uiso 1 1 calc R U . . .
C10 C 0.32978(5) 0.0681(3) 0.78070(16) 0.0290(4) Uani 1 1 d . . . . .
H10 H 0.3281 -0.0164 0.8462 0.035 Uiso 1 1 calc R U . . .
C11 C 0.31453(5) 0.2547(3) 0.78120(15) 0.0275(4) Uani 1 1 d . . . . .
H11 H 0.3023 0.2776 0.8430 0.033 Uiso 1 1 calc R U . . .
C12 C 0.33805(4) 0.3960(2) 0.62540(14) 0.0196(3) Uani 1 1 d . . . . .
C13 C 0.39300(4) 0.4769(2) 0.57271(13) 0.0185(3) Uani 1 1 d . . . . .
C14 C 0.43088(4) 0.5303(2) 0.61414(14) 0.0202(3) Uani 1 1 d . . . . .
C15 C 0.44946(5) 0.6253(3) 0.74004(15) 0.0266(4) Uani 1 1 d . . . . .
H15 H 0.4288 0.6961 0.7656 0.032 Uiso 1 1 calc R U . . .
C16 C 0.46578(6) 0.4571(4) 0.83682(16) 0.0411(5) Uani 1 1 d . . . . .
H16A H 0.4455 0.3610 0.8375 0.062 Uiso 1 1 calc R U . . .
H16B H 0.4756 0.5183 0.9181 0.062 Uiso 1 1 calc R U . . .
H16C H 0.4865 0.3863 0.8156 0.062 Uiso 1 1 calc R U . . .
C17 C 0.48052(5) 0.7861(3) 0.73827(18) 0.0340(4) Uani 1 1 d . . . . .
H17A H 0.4903 0.8450 0.8212 0.041 Uiso 1 1 calc R U . . .
H17B H 0.5022 0.7175 0.7190 0.041 Uiso 1 1 calc R U . . .
C18 C 0.46638(6) 0.9592(3) 0.6453(2) 0.0421(5) Uani 1 1 d . . . . .
H18A H 0.4590 0.9043 0.5620 0.063 Uiso 1 1 calc R U . . .
H18B H 0.4869 1.0582 0.6537 0.063 Uiso 1 1 calc R U . . .
H18C H 0.4443 1.0249 0.6613 0.063 Uiso 1 1 calc R U . . .
C19 C 0.44160(4) 0.4375(2) 0.41560(14) 0.0183(3) Uani 1 1 d . . . . .
C20 C 0.39753(4) 0.4592(2) 0.36011(13) 0.0181(3) Uani 1 1 d . . . . .
H20 H 0.3892 0.3723 0.2854 0.022 Uiso 1 1 calc R U . . .
C21 C 0.38700(4) 0.6851(3) 0.32163(14) 0.0212(3) Uani 1 1 d . . . . .
H21A H 0.3590 0.7008 0.3017 0.025 Uiso 1 1 calc R U . . .
H21B H 0.3987 0.7730 0.3928 0.025 Uiso 1 1 calc R U . . .
C22 C 0.39987(4) 0.7601(2) 0.21123(14) 0.0212(3) Uani 1 1 d . . . . .
C23 C 0.41850(4) 0.9490(3) 0.21675(15) 0.0245(3) Uani 1 1 d . . . . .
H23 H 0.4246 1.0245 0.2906 0.029 Uiso 1 1 calc R U . . .
C24 C 0.42825(5) 1.0273(3) 0.11388(16) 0.0285(4) Uani 1 1 d . . . . .
H24 H 0.4404 1.1550 0.1189 0.034 Uiso 1 1 calc R U . . .
C25 C 0.41994(5) 0.9154(3) 0.00411(16) 0.0308(4) Uani 1 1 d . . . . .
H25 H 0.4265 0.9673 -0.0648 0.037 Uiso 1 1 calc R U . . .
C26 C 0.40175(5) 0.7250(3) -0.00289(16) 0.0312(4) Uani 1 1 d . . . . .
H26 H 0.3963 0.6486 -0.0764 0.037 Uiso 1 1 calc R U . . .
C27 C 0.39171(5) 0.6487(3) 0.09966(15) 0.0273(3) Uani 1 1 d . . . . .
H27 H 0.3794 0.5216 0.0941 0.033 Uiso 1 1 calc R U . . .
N1 N 0.36887(4) 0.5018(2) 0.64958(11) 0.0200(3) Uani 1 1 d . . . . .
N2 N 0.37948(3) 0.3812(2) 0.45386(11) 0.0180(3) Uani 1 1 d . . . . .
N3 N 0.45494(3) 0.4802(2) 0.53890(11) 0.0202(3) Uani 1 1 d . . . . .
H3 H 0.4797 0.4765 0.5735 0.024 Uiso 1 1 calc R U . . .
O1 O 0.33497(3) 0.16431(18) 0.31991(9) 0.0218(2) Uani 1 1 d . . . . .
O2 O 0.31444(3) 0.47969(18) 0.35770(10) 0.0229(2) Uani 1 1 d . . . . .
O3 O 0.28701(3) 0.17715(18) 0.48724(10) 0.0225(2) Uani 1 1 d . . . . .
O4 O 0.31439(3) 0.41864(18) 0.70288(10) 0.0232(2) Uani 1 1 d . . . . .
O5 O 0.46308(3) 0.39206(18) 0.35166(10) 0.0222(2) Uani 1 1 d . . . . .

loop_
_atom_site_aniso_label
_atom_site_aniso_U_11
_atom_site_aniso_U_22
_atom_site_aniso_U_33
_atom_site_aniso_U_23
_atom_site_aniso_U_13
_atom_site_aniso_U_12
C1 0.0268(8) 0.0629(13) 0.0219(8) 0.0023(8) 0.0037(6) -0.0100(9)
C2 0.0277(9) 0.0464(12) 0.0321(9) -0.0106(8) 0.0082(7) -0.0150(8)
C3 0.0171(7) 0.0433(10) 0.0204(7) 0.0004(7) 0.0019(6) -0.0081(7)
C4 0.0139(7) 0.0352(9) 0.0264(8) 0.0051(7) 0.0006(6) -0.0034(6)
C5 0.0141(7) 0.0345(9) 0.0287(8) 0.0032(7) 0.0041(6) 0.0000(6)
C6 0.0135(6) 0.0226(7) 0.0208(7) -0.0003(6) 0.0051(5) 0.0000(6)
C7 0.0135(7) 0.0239(8) 0.0225(7) -0.0002(6) 0.0059(5) -0.0018(6)
C8 0.0194(7) 0.0208(7) 0.0248(7) -0.0016(6) 0.0078(6) -0.0006(6)
C9 0.0209(7) 0.0244(8) 0.0275(8) 0.0018(7) 0.0064(6) 0.0035(6)
C10 0.0286(8) 0.0361(10) 0.0251(8) 0.0083(7) 0.0121(7) 0.0059(7)
C11 0.0244(8) 0.0382(9) 0.0235(8) 0.0055(7) 0.0125(6) 0.0054(7)
C12 0.0160(6) 0.0234(7) 0.0205(7) 0.0011(6) 0.0074(5) 0.0035(6)
C13 0.0175(7) 0.0200(7) 0.0184(6) -0.0003(6) 0.0060(5) 0.0008(6)
C14 0.0170(7) 0.0233(7) 0.0205(7) -0.0008(6) 0.0059(6) 0.0004(6)
C15 0.0175(7) 0.0367(10) 0.0241(8) -0.0080(7) 0.0037(6) -0.0012(7)
C16 0.0360(10) 0.0578(13) 0.0234(8) 0.0003(9) -0.0011(7) 0.0040(9)
C17 0.0213(8) 0.0402(10) 0.0398(10) -0.0180(8) 0.0081(7) -0.0066(7)
C18 0.0328(10) 0.0325(10) 0.0617(13) -0.0117(9) 0.0146(9) -0.0089(8)
C19 0.0158(7) 0.0171(7) 0.0225(7) 0.0010(5) 0.0062(5) -0.0019(5)
C20 0.0148(6) 0.0217(7) 0.0190(6) -0.0005(6) 0.0068(5) -0.0015(6)
C21 0.0187(7) 0.0230(8) 0.0231(7) 0.0002(6) 0.0079(6) 0.0010(6)
C22 0.0172(7) 0.0241(8) 0.0222(7) 0.0029(6) 0.0055(6) 0.0037(6)
C23 0.0209(7) 0.0249(8) 0.0273(8) 0.0006(6) 0.0061(6) 0.0013(6)
C24 0.0234(8) 0.0267(8) 0.0350(9) 0.0079(7) 0.0079(7) -0.0009(7)
C25 0.0298(8) 0.0362(10) 0.0282(8) 0.0095(7) 0.0110(7) 0.0003(7)
C26 0.0360(9) 0.0353(10) 0.0223(8) 0.0001(7) 0.0085(7) -0.0017(8)
C27 0.0275(8) 0.0296(9) 0.0250(8) -0.0005(7) 0.0079(6) -0.0044(7)
N1 0.0177(6) 0.0226(7) 0.0203(6) 0.0000(5) 0.0062(5) 0.0025(5)
N2 0.0135(6) 0.0228(6) 0.0180(6) -0.0006(5) 0.0050(4) -0.0023(5)
N3 0.0123(5) 0.0251(7) 0.0226(6) -0.0019(5) 0.0042(5) -0.0006(5)
O1 0.0163(5) 0.0283(6) 0.0199(5) -0.0044(4) 0.0039(4) -0.0040(4)
O2 0.0135(5) 0.0260(6) 0.0273(5) 0.0049(5) 0.0028(4) 0.0005(4)
O3 0.0131(5) 0.0298(6) 0.0247(5) 0.0017(5) 0.0054(4) -0.0028(4)
O4 0.0199(5) 0.0282(6) 0.0248(5) 0.0011(4) 0.0118(4) 0.0040(4)
O5 0.0163(5) 0.0273(6) 0.0249(5) -0.0027(5) 0.0087(4) -0.0007(4)

loop_
_atom_type_symbol
_atom_type_description
_atom_type_scat_dispersion_real
_atom_type_scat_dispersion_imag
_atom_type_scat_source
C C 0.0181 0.0091 'International Tables Vol C Tables 4.2.6.8 and 6.1.1.4'
H H 0.0000 0.0000 'International Tables Vol C Tables 4.2.6.8 and 6.1.1.4'
N N 0.0311 0.0180 'International Tables Vol C Tables 4.2.6.8 and 6.1.1.4'
O O 0.0492 0.0322 'International Tables Vol C Tables 4.2.6.8 and 6.1.1.4'

loop_
_geom_angle_atom_site_label_1
_geom_angle_atom_site_label_2
_geom_angle_atom_site_label_3
_geom_angle
_geom_angle_site_symmetry_1
_geom_angle_site_symmetry_3
_geom_angle_publ_flag
C3 C1 H1A 109.5 . . ?
C3 C1 H1B 109.5 . . ?
H1A C1 H1B 109.5 . . ?
C3 C1 H1C 109.5 . . ?
H1A C1 H1C 109.5 . . ?
H1B C1 H1C 109.5 . . ?
C3 C2 H2A 109.5 . . ?
C3 C2 H2B 109.5 . . ?
H2A C2 H2B 109.5 . . ?
C3 C2 H2C 109.5 . . ?
H2A C2 H2C 109.5 . . ?
H2B C2 H2C 109.5 . . ?
O1 C3 C2 108.93(15) . . ?
O1 C3 C1 107.09(13) . . ?
C2 C3 C1 111.09(15) . . ?
O1 C3 C4 102.36(12) . . ?
C2 C3 C4 115.48(13) . . ?
C1 C3 C4 111.19(16) . . ?
O2 C4 C5 106.01(13) . . ?
O2 C4 C3 101.01(12) . . ?
C5 C4 C3 117.15(15) . . ?
O2 C4 H4 110.7 . . ?
C5 C4 H4 110.7 . . ?
C3 C4 H4 110.7 . . ?
O3 C5 C4 110.17(13) . . ?
O3 C5 H5A 109.6 . . ?
C4 C5 H5A 109.6 . . ?
O3 C5 H5B 109.6 . . ?
C4 C5 H5B 109.6 . . ?
H5A C5 H5B 108.1 . . ?
O1 C6 N2 110.73(12) . . ?
O1 C6 O2 105.18(11) . . ?
N2 C6 O2 111.80(13) . . ?
O1 C6 C7 110.32(12) . . ?
N2 C6 C7 110.50(11) . . ?
O2 C6 C7 108.17(11) . . ?
O3 C7 C8 105.69(12) . . ?
O3 C7 C12 114.45(12) . . ?
C8 C7 C12 106.63(12) . . ?
O3 C7 C6 110.80(11) . . ?
C8 C7 C6 113.46(12) . . ?
C12 C7 C6 105.93(12) . . ?
C9 C8 C7 121.92(15) . . ?
C9 C8 H8 119.0 . . ?
C7 C8 H8 119.0 . . ?
C8 C9 C10 127.48(16) . . ?
C8 C9 H9 116.3 . . ?
C10 C9 H9 116.3 . . ?
C11 C10 C9 131.08(16) . . ?
C11 C10 H10 114.5 . . ?
C9 C10 H10 114.5 . . ?
C10 C11 O4 128.94(14) . . ?
C10 C11 H11 115.5 . . ?
O4 C11 H11 115.5 . . ?
N1 C12 O4 117.67(13) . . ?
N1 C12 C7 124.23(13) . . ?
O4 C12 C7 117.81(13) . . ?
C14 C13 N1 120.06(13) . . ?
C14 C13 N2 118.29(13) . . ?
N1 C13 N2 121.48(12) . . ?
C13 C14 N3 117.75(13) . . ?
C13 C14 C15 123.95(14) . . ?
N3 C14 C15 118.13(13) . . ?
C14 C15 C17 113.33(14) . . ?
C14 C15 C16 110.13(15) . . ?
C17 C15 C16 111.39(14) . . ?
C14 C15 H15 107.2 . . ?
C17 C15 H15 107.2 . . ?
C16 C15 H15 107.2 . . ?
C15 C16 H16A 109.5 . . ?
C15 C16 H16B 109.5 . . ?
H16A C16 H16B 109.5 . . ?
C15 C16 H16C 109.5 . . ?
H16A C16 H16C 109.5 . . ?
H16B C16 H16C 109.5 . . ?
C18 C17 C15 114.44(15) . . ?
C18 C17 H17A 108.7 . . ?
C15 C17 H17A 108.7 . . ?
C18 C17 H17B 108.7 . . ?
C15 C17 H17B 108.7 . . ?
H17A C17 H17B 107.6 . . ?
C17 C18 H18A 109.5 . . ?
C17 C18 H18B 109.5 . . ?
H18A C18 H18B 109.5 . . ?
C17 C18 H18C 109.5 . . ?
H18A C18 H18C 109.5 . . ?
H18B C18 H18C 109.5 . . ?
O5 C19 N3 123.06(13) . . ?
O5 C19 C20 122.28(13) . . ?
N3 C19 C20 114.61(12) . . ?
N2 C20 C19 107.10(11) . . ?
N2 C20 C21 113.78(12) . . ?
C19 C20 C21 109.98(12) . . ?
N2 C20 H20 108.6 . . ?
C19 C20 H20 108.6 . . ?
C21 C20 H20 108.6 . . ?
C22 C21 C20 115.10(12) . . ?
C22 C21 H21A 108.5 . . ?
C20 C21 H21A 108.5 . . ?
C22 C21 H21B 108.5 . . ?
C20 C21 H21B 108.5 . . ?
H21A C21 H21B 107.5 . . ?
C23 C22 C27 118.11(14) . . ?
C23 C22 C21 120.12(14) . . ?
C27 C22 C21 121.68(14) . . ?
C24 C23 C22 121.19(16) . . ?
C24 C23 H23 119.4 . . ?
C22 C23 H23 119.4 . . ?
C25 C24 C23 119.99(16) . . ?
C25 C24 H24 120.0 . . ?
C23 C24 H24 120.0 . . ?
C24 C25 C26 119.73(16) . . ?
C24 C25 H25 120.1 . . ?
C26 C25 H25 120.1 . . ?
C27 C26 C25 120.00(16) . . ?
C27 C26 H26 120.0 . . ?
C25 C26 H26 120.0 . . ?
C26 C27 C22 120.97(16) . . ?
C26 C27 H27 119.5 . . ?
C22 C27 H27 119.5 . . ?
C12 N1 C13 117.72(13) . . ?
C6 N2 C13 118.02(11) . . ?
C6 N2 C20 118.68(11) . . ?
C13 N2 C20 114.43(12) . . ?
C19 N3 C14 124.03(12) . . ?
C19 N3 H3 118.0 . . ?
C14 N3 H3 118.0 . . ?
C6 O1 C3 107.70(12) . . ?
C6 O2 C4 101.43(12) . . ?
C7 O3 C5 117.34(12) . . ?
C11 O4 C12 115.11(12) . . ?

loop_
_geom_bond_atom_site_label_1
_geom_bond_atom_site_label_2
_geom_bond_distance
_geom_bond_site_symmetry_2
_geom_bond_publ_flag
C1 C3 1.526(2) . ?
C1 H1A 0.9600 . ?
C1 H1B 0.9600 . ?
C1 H1C 0.9600 . ?
C2 C3 1.518(3) . ?
C2 H2A 0.9600 . ?
C2 H2B 0.9600 . ?
C2 H2C 0.9600 . ?
C3 O1 1.4568(18) . ?
C3 C4 1.542(3) . ?
C4 O2 1.4407(19) . ?
C4 C5 1.513(2) . ?
C4 H4 0.9800 . ?
C5 O3 1.440(2) . ?
C5 H5A 0.9700 . ?
C5 H5B 0.9700 . ?
C6 O1 1.4085(18) . ?
C6 N2 1.4138(18) . ?
C6 O2 1.4321(18) . ?
C6 C7 1.548(2) . ?
C7 O3 1.4294(16) . ?
C7 C8 1.500(2) . ?
C7 C12 1.513(2) . ?
C8 C9 1.336(2) . ?
C8 H8 0.9300 . ?
C9 C10 1.459(2) . ?
C9 H9 0.9300 . ?
C10 C11 1.330(3) . ?
C10 H10 0.9300 . ?
C11 O4 1.377(2) . ?
C11 H11 0.9300 . ?
C12 N1 1.262(2) . ?
C12 O4 1.3820(17) . ?
C13 C14 1.347(2) . ?
C13 N1 1.3917(18) . ?
C13 N2 1.4188(18) . ?
C14 N3 1.4039(19) . ?
C14 C15 1.504(2) . ?
C15 C17 1.530(2) . ?
C15 C16 1.530(3) . ?
C15 H15 0.9800 . ?
C16 H16A 0.9600 . ?
C16 H16B 0.9600 . ?
C16 H16C 0.9600 . ?
C17 C18 1.515(3) . ?
C17 H17A 0.9700 . ?
C17 H17B 0.9700 . ?
C18 H18A 0.9600 . ?
C18 H18B 0.9600 . ?
C18 H18C 0.9600 . ?
C19 O5 1.2266(18) . ?
C19 N3 1.3504(19) . ?
C19 C20 1.5278(19) . ?
C20 N2 1.4696(18) . ?
C20 C21 1.545(2) . ?
C20 H20 0.9800 . ?
C21 C22 1.515(2) . ?
C21 H21A 0.9700 . ?
C21 H21B 0.9700 . ?
C22 C23 1.390(2) . ?
C22 C27 1.397(2) . ?
C23 C24 1.389(2) . ?
C23 H23 0.9300 . ?
C24 C25 1.382(3) . ?
C24 H24 0.9300 . ?
C25 C26 1.389(3) . ?
C25 H25 0.9300 . ?
C26 C27 1.387(2) . ?
C26 H26 0.9300 . ?
C27 H27 0.9300 . ?
N3 H3 0.8600 . ?

loop_
_geom_torsion_atom_site_label_1
_geom_torsion_atom_site_label_2
_geom_torsion_atom_site_label_3
_geom_torsion_atom_site_label_4
_geom_torsion
_geom_torsion_site_symmetry_1
_geom_torsion_site_symmetry_2
_geom_torsion_site_symmetry_3
_geom_torsion_site_symmetry_4
_geom_torsion_publ_flag
O1 C3 C4 O2 30.51(15) . . . . ?
C2 C3 C4 O2 148.70(14) . . . . ?
C1 C3 C4 O2 -83.55(15) . . . . ?
O1 C3 C4 C5 -84.04(15) . . . . ?
C2 C3 C4 C5 34.2(2) . . . . ?
C1 C3 C4 C5 161.90(14) . . . . ?
O2 C4 C5 O3 -61.19(17) . . . . ?
C3 C4 C5 O3 50.55(18) . . . . ?
O1 C6 C7 O3 -61.04(15) . . . . ?
N2 C6 C7 O3 176.19(12) . . . . ?
O2 C6 C7 O3 53.50(16) . . . . ?
O1 C6 C7 C8 57.66(15) . . . . ?
N2 C6 C7 C8 -65.12(16) . . . . ?
O2 C6 C7 C8 172.20(12) . . . . ?
O1 C6 C7 C12 174.30(11) . . . . ?
N2 C6 C7 C12 51.52(16) . . . . ?
O2 C6 C7 C12 -71.16(14) . . . . ?
O3 C7 C8 C9 -74.85(18) . . . . ?
C12 C7 C8 C9 47.32(19) . . . . ?
C6 C7 C8 C9 163.55(15) . . . . ?
C7 C8 C9 C10 -0.7(3) . . . . ?
C8 C9 C10 C11 -14.0(3) . . . . ?
C9 C10 C11 O4 -4.2(3) . . . . ?
O3 C7 C12 N1 -161.34(14) . . . . ?
C8 C7 C12 N1 82.19(18) . . . . ?
C6 C7 C12 N1 -38.97(19) . . . . ?
O3 C7 C12 O4 25.04(19) . . . . ?
C8 C7 C12 O4 -91.43(15) . . . . ?
C6 C7 C12 O4 147.41(12) . . . . ?
N1 C13 C14 N3 172.76(14) . . . . ?
N2 C13 C14 N3 -2.5(2) . . . . ?
N1 C13 C14 C15 -2.3(2) . . . . ?
N2 C13 C14 C15 -177.60(15) . . . . ?
C13 C14 C15 C17 -143.80(16) . . . . ?
N3 C14 C15 C17 41.1(2) . . . . ?
C13 C14 C15 C16 90.67(19) . . . . ?
N3 C14 C15 C16 -84.41(18) . . . . ?
C14 C15 C17 C18 55.7(2) . . . . ?
C16 C15 C17 C18 -179.46(16) . . . . ?
O5 C19 C20 N2 143.89(14) . . . . ?
N3 C19 C20 N2 -38.63(17) . . . . ?
O5 C19 C20 C21 -92.00(17) . . . . ?
N3 C19 C20 C21 85.48(15) . . . . ?
N2 C20 C21 C22 -170.91(12) . . . . ?
C19 C20 C21 C22 68.95(16) . . . . ?
C20 C21 C22 C23 -133.34(15) . . . . ?
C20 C21 C22 C27 50.10(19) . . . . ?
C27 C22 C23 C24 1.0(2) . . . . ?
C21 C22 C23 C24 -175.67(14) . . . . ?
C22 C23 C24 C25 -1.0(3) . . . . ?
C23 C24 C25 C26 0.2(3) . . . . ?
C24 C25 C26 C27 0.5(3) . . . . ?
C25 C26 C27 C22 -0.5(3) . . . . ?
C23 C22 C27 C26 -0.3(2) . . . . ?
C21 C22 C27 C26 176.34(15) . . . . ?
O4 C12 N1 C13 179.09(13) . . . . ?
C7 C12 N1 C13 5.5(2) . . . . ?
C14 C13 N1 C12 -158.68(15) . . . . ?
N2 C13 N1 C12 16.4(2) . . . . ?
O1 C6 N2 C13 -159.19(12) . . . . ?
O2 C6 N2 C13 83.88(16) . . . . ?
C7 C6 N2 C13 -36.66(18) . . . . ?
O1 C6 N2 C20 55.22(18) . . . . ?
O2 C6 N2 C20 -61.71(17) . . . . ?
C7 C6 N2 C20 177.75(12) . . . . ?
C14 C13 N2 C6 176.67(14) . . . . ?
N1 C13 N2 C6 1.5(2) . . . . ?
C14 C13 N2 C20 -36.33(19) . . . . ?
N1 C13 N2 C20 148.47(13) . . . . ?
C19 C20 N2 C6 -157.99(13) . . . . ?
C21 C20 N2 C6 80.26(16) . . . . ?
C19 C20 N2 C13 55.24(16) . . . . ?
C21 C20 N2 C13 -66.52(16) . . . . ?
O5 C19 N3 C14 -179.29(15) . . . . ?
C20 C19 N3 C14 3.3(2) . . . . ?
C13 C14 N3 C19 19.7(2) . . . . ?
C15 C14 N3 C19 -164.88(15) . . . . ?
N2 C6 O1 C3 -145.45(12) . . . . ?
O2 C6 O1 C3 -24.51(14) . . . . ?
C7 C6 O1 C3 91.91(13) . . . . ?
C2 C3 O1 C6 -126.75(14) . . . . ?
C1 C3 O1 C6 113.01(16) . . . . ?
C4 C3 O1 C6 -4.02(15) . . . . ?
O1 C6 O2 C4 44.62(14) . . . . ?
N2 C6 O2 C4 164.86(12) . . . . ?
C7 C6 O2 C4 -73.26(14) . . . . ?
C5 C4 O2 C6 77.26(15) . . . . ?
C3 C4 O2 C6 -45.39(14) . . . . ?
C8 C7 O3 C5 -160.92(13) . . . . ?
C12 C7 O3 C5 82.06(16) . . . . ?
C6 C7 O3 C5 -37.62(17) . . . . ?
C4 C5 O3 C7 41.89(18) . . . . ?
C10 C11 O4 C12 -10.4(2) . . . . ?
N1 C12 O4 C11 -107.74(17) . . . . ?
C7 C12 O4 C11 66.30(17) . . . . ?
